data_7017230
loop_
_publ_author_name
'Mandal, Tarak Nath'
'Roy, Somnath'
'Konar, Saugata'
'Jana, Atanu'
'Ray, Sangita'
'Das, Kinsuk'
'Saha, Rajat'
'El Fallah, Mohamed Salah'
'Butcher, Ray J.'
'Chatterjee, Sudipta'
'Kar, Susanta Kumar'

_publ_section_title
;
 Self assembled tetranuclear Cu(4)(ii), Ni(4)(ii) [2 \\times 2] square
 grids and a dicopper(ii) complex of heterocycle based polytopic ligands -
 Magnetic studies.
;
_journal_issue 44
_journal_name_full 'Dalton transactions (Cambridge, England : 2003)'
_journal_page_first 11866
_journal_page_last 11875
_journal_paper_doi 10.1039/c1dt10813a
_journal_volume 40
_journal_year 2011
_chemical_formula_moiety 'C64 H56 N28 Ni4 O4, 4(N O3), 4(H2 O), 2(C2 N), 4(O)'
_chemical_formula_sum 'C68 H75 N34 Ni4 O24'
_chemical_formula_weight 1987.29
_chemical_name_systematic
;
?
;
_space_group_IT_number 88
_symmetry_cell_setting tetragonal
_symmetry_Int_Tables_number 88
_symmetry_space_group_name_Hall '-I 4ad'
_symmetry_space_group_name_H-M 'I 41/a :2'
_atom_sites_solution_hydrogens geom
_atom_sites_solution_primary direct
_atom_sites_solution_secondary difmap
_audit_creation_method SHELXL-97
_cell_angle_alpha 90.00
_cell_angle_beta 90.00
_cell_angle_gamma 90.00
_cell_formula_units_Z 4
_cell_length_a 14.105(9)
_cell_length_b 14.105(9)
_cell_length_c 38.379(4)
_cell_measurement_reflns_used 3019
_cell_measurement_temperature 150(2)
_cell_measurement_theta_max 24.07
_cell_measurement_theta_min 1.54
_cell_volume 7636(7)
_computing_cell_refinement 'Bruker SMART'
_computing_data_collection 'Bruker SMART'
_computing_data_reduction 'Bruker SAINT'
_computing_molecular_graphics 'Ortep-3 for Windows (Farrugia, 1997)'
_computing_publication_material 'WINGX V1.80.05'
_computing_structure_refinement 'SHELXL-97 (Sheldrick, 1997)'
_computing_structure_solution 'SHELXS-97 (Sheldrick, 1990)'
_diffrn_ambient_temperature 150(2)
_diffrn_measured_fraction_theta_full 0.997
_diffrn_measured_fraction_theta_max 0.997
_diffrn_measurement_device_type 'CCD area detector'
_diffrn_measurement_method 'phi and omega scans'
_diffrn_radiation_monochromator graphite
_diffrn_radiation_source 'fine-focus sealed tube'
_diffrn_radiation_type MoK\a
_diffrn_radiation_wavelength 0.71073
_diffrn_reflns_av_R_equivalents 0.0382
_diffrn_reflns_av_sigmaI/netI 0.0208
_diffrn_reflns_limit_h_max 16
_diffrn_reflns_limit_h_min -16
_diffrn_reflns_limit_k_max 16
_diffrn_reflns_limit_k_min -16
_diffrn_reflns_limit_l_max 44
_diffrn_reflns_limit_l_min -44
_diffrn_reflns_number 41211
_diffrn_reflns_theta_full 24.07
_diffrn_reflns_theta_max 24.07
_diffrn_reflns_theta_min 1.54
_exptl_absorpt_coefficient_mu 1.076
_exptl_absorpt_correction_T_max 0.898
_exptl_absorpt_correction_T_min 0.860
_exptl_absorpt_correction_type empirical
_exptl_absorpt_process_details 'SADABS (Sheldrick, 1996)'
_exptl_crystal_colour Green
_exptl_crystal_density_diffrn 1.719
_exptl_crystal_density_method 'not measured'
_exptl_crystal_description Cubic
_exptl_crystal_F_000 4056
_exptl_crystal_size_max 0.14
_exptl_crystal_size_mid 0.12
_exptl_crystal_size_min 0.10
_refine_diff_density_max 1.351
_refine_diff_density_min -0.488
_refine_diff_density_rms 0.070
_refine_ls_extinction_method none
_refine_ls_goodness_of_fit_ref 1.086
_refine_ls_hydrogen_treatment noref
_refine_ls_matrix_type full
_refine_ls_number_parameters 285
_refine_ls_number_reflns 3019
_refine_ls_number_restraints 0
_refine_ls_restrained_S_all 1.086
_refine_ls_R_factor_all 0.0572
_refine_ls_R_factor_gt 0.0535
_refine_ls_shift/su_max 0.001
_refine_ls_shift/su_mean 0.000
_refine_ls_structure_factor_coef Fsqd
_refine_ls_weighting_details 'calc w=1/[\s^2^(Fo^2^)+(0.0479P)^2^+42.3926P] where P=(Fo^2^+2Fc^2^)/3'
_refine_ls_weighting_scheme calc
_refine_ls_wR_factor_gt 0.1256
_refine_ls_wR_factor_ref 0.1284
_reflns_number_gt 2836
_reflns_number_total 3019
_reflns_threshold_expression >2sigma(I)
_cod_data_source_file c1dt10813a.txt
_cod_data_source_block pom_gm
_cod_depositor_comments
;
The following automatic conversions were performed:

'_symmetry_cell_setting' value 'Tetragonal' changed to 'tetragonal'
according to /home/saulius/struct/CIF-dictionaries/cif_core.dic
dictionary named 'cif_core.dic' version 2.4.1 from
2010-06-29.

'_exptl_absorpt_correction_type' value 'Empirical'
changed to 'empirical' according to
/home/saulius/struct/CIF-dictionaries/cif_core.dic dictionary named
'cif_core.dic' version 2.4.1 from 2010-06-29.

Automatic conversion script
Id: cif_fix_values 1715 2011-07-08 13:25:40Z adriana 
;
_cod_original_sg_symbol_H-M 'I 41/a'
_cod_database_code 7017230

loop_
_symmetry_equiv_pos_as_xyz
'x, y, z'
'-x+1/2, -y, z+1/2'
'-y+3/4, x+1/4, z+1/4'
'y+3/4, -x+3/4, z+3/4'
'x+1/2, y+1/2, z+1/2'
'-x+1, -y+1/2, z+1'
'-y+5/4, x+3/4, z+3/4'
'y+5/4, -x+5/4, z+5/4'
'-x, -y, -z'
'x-1/2, y, -z-1/2'
'y-3/4, -x-1/4, -z-1/4'
'-y-3/4, x-3/4, -z-3/4'
'-x+1/2, -y+1/2, -z+1/2'
'x, y+1/2, -z'
'y-1/4, -x+1/4, -z+1/4'
'-y-1/4, x-1/4, -z-1/4'

loop_
_atom_site_label
_atom_site_type_symbol
_atom_site_fract_x
_atom_site_fract_y
_atom_site_fract_z
_atom_site_U_iso_or_equiv
_atom_site_adp_type
_atom_site_occupancy
_atom_site_symmetry_multiplicity
_atom_site_calc_flag
_atom_site_refinement_flags
Ni1 Ni 0.80406(3) 0.30358(3) 0.120487(13) 0.0313(2) Uani 1 1 d .
O1 O 0.87468(18) 0.19267(19) 0.14493(7) 0.0323(6) Uani 1 1 d .
N1 N 0.7306(2) 0.4342(2) 0.11877(9) 0.0374(8) Uani 1 1 d .
N2 N 0.7918(2) 0.3363(2) 0.16986(9) 0.0356(8) Uani 1 1 d .
N3 N 0.8349(2) 0.2789(2) 0.19436(9) 0.0356(8) Uani 1 1 d .
N4 N 0.9663(2) 0.0722(2) 0.17898(9) 0.0358(8) Uani 1 1 d .
N5 N 1.0124(2) 0.0086(2) 0.19913(9) 0.0377(8) Uani 1 1 d .
N6 N 1.0343(2) -0.0646(2) 0.14600(10) 0.0378(8) Uani 1 1 d .
N7 N 0.7428(3) 0.4423(3) 0.21264(11) 0.0514(10) Uani 1 1 d .
H7A H 0.7672 0.4089 0.2291 0.062 Uiso 1 1 calc R
H7B H 0.7139 0.4944 0.2174 0.062 Uiso 1 1 calc R
C1 C 0.7004(3) 0.4823(3) 0.09056(12) 0.0445(11) Uani 1 1 d .
H1 H 0.7139 0.4579 0.0686 0.053 Uiso 1 1 calc R
C2 C 0.6501(3) 0.5666(3) 0.09283(15) 0.0524(12) Uani 1 1 d .
H2 H 0.6299 0.5980 0.0729 0.063 Uiso 1 1 calc R
C3 C 0.6311(3) 0.6018(3) 0.12469(15) 0.0524(13) Uani 1 1 d .
H3 H 0.5975 0.6582 0.1268 0.063 Uiso 1 1 calc R
C4 C 0.6616(3) 0.5542(3) 0.15448(14) 0.0484(12) Uani 1 1 d .
H4 H 0.6489 0.5783 0.1766 0.058 Uiso 1 1 calc R
C5 C 0.7113(3) 0.4698(3) 0.15035(12) 0.0372(10) Uani 1 1 d .
C6 C 0.7498(3) 0.4133(3) 0.17962(11) 0.0353(9) Uani 1 1 d .
C7 C 0.8762(3) 0.2077(3) 0.17833(10) 0.0335(9) Uani 1 1 d .
C8 C 0.9290(3) 0.1372(3) 0.19859(10) 0.0343(9) Uani 1 1 d .
C9 C 0.9522(3) 0.1176(4) 0.23336(12) 0.0481(11) Uani 1 1 d .
H9 H 0.9350 0.1535 0.2527 0.058 Uiso 1 1 calc R
C10 C 1.0048(3) 0.0364(3) 0.23370(12) 0.0456(11) Uani 1 1 d .
C11 C 1.0487(4) -0.0148(4) 0.26342(14) 0.0675(15) Uani 1 1 d .
H11A H 1.0813 -0.0699 0.2549 0.101 Uiso 1 1 calc R
H11B H 1.0003 -0.0338 0.2795 0.101 Uiso 1 1 calc R
H11C H 1.0930 0.0262 0.2750 0.101 Uiso 1 1 calc R
C12 C 1.0507(3) -0.0681(3) 0.18059(12) 0.0407(10) Uani 1 1 d .
C13 C 1.1023(3) -0.1414(3) 0.19593(14) 0.0498(12) Uani 1 1 d .
H13 H 1.1122 -0.1433 0.2199 0.060 Uiso 1 1 calc R
C14 C 1.1378(4) -0.2105(4) 0.17459(16) 0.0603(14) Uani 1 1 d .
H14 H 1.1718 -0.2606 0.1842 0.072 Uiso 1 1 calc R
C15 C 1.1244(4) -0.2074(4) 0.13970(15) 0.0568(13) Uani 1 1 d .
H15 H 1.1498 -0.2537 0.1252 0.068 Uiso 1 1 calc R
C16 C 1.0709(3) -0.1319(3) 0.12593(14) 0.0483(12) Uani 1 1 d .
H16 H 1.0610 -0.1291 0.1020 0.058 Uiso 1 1 calc R
O1W O 0.8258(6) 0.3165(5) 0.2690(2) 0.174(3) Uiso 1 1 d .
H1W1 H 0.8660 0.3266 0.2850 0.208 Uiso 1 1 d R
H2W1 H 0.7739 0.3007 0.2786 0.208 Uiso 1 1 d R
N20 N 0.5000 0.7500 0.0658(4) 0.189(11) Uani 1 2 d S
C20 C 0.5000 0.7500 0.0059(12) 0.30(3) Uani 1 2 d S
C21 C 0.5000 0.7500 0.0443(13) 0.22(2) Uani 1 2 d S
N100 N 0.6871(8) 0.6593(14) 0.2472(3) 0.171(6) Uani 1 1 d .
O100 O 0.7463(8) 0.6507(9) 0.2675(2) 0.201(5) Uani 1 1 d .
O101 O 0.6385(9) 0.6064(5) 0.2384(3) 0.188(5) Uani 1 1 d .
O102 O 0.6827(8) 0.7335(13) 0.2297(4) 0.245(7) Uani 1 1 d .
O2W O 0.9676(8) 0.1809(7) 0.3074(3) 0.222(4) Uiso 1 1 d .

loop_
_atom_site_aniso_label
_atom_site_aniso_U_11
_atom_site_aniso_U_22
_atom_site_aniso_U_33
_atom_site_aniso_U_23
_atom_site_aniso_U_13
_atom_site_aniso_U_12
Ni1 0.0288(3) 0.0294(3) 0.0358(3) 0.0004(2) -0.0022(2) 0.0006(2)
O1 0.0331(15) 0.0352(15) 0.0284(15) -0.0014(11) 0.0006(11) 0.0008(12)
N1 0.0299(18) 0.0375(19) 0.045(2) 0.0039(16) 0.0002(15) 0.0009(15)
N2 0.0319(18) 0.0335(18) 0.041(2) 0.0043(15) -0.0008(15) 0.0006(15)
N3 0.0358(19) 0.0392(19) 0.0316(18) -0.0005(15) 0.0028(15) 0.0022(15)
N4 0.0386(19) 0.0323(18) 0.0365(19) 0.0070(15) -0.0018(15) 0.0015(15)
N5 0.0350(19) 0.0352(19) 0.043(2) 0.0089(16) 0.0009(15) 0.0056(15)
N6 0.0339(18) 0.0315(18) 0.048(2) 0.0016(16) 0.0027(16) -0.0031(15)
N7 0.058(3) 0.043(2) 0.053(2) -0.0031(18) 0.0019(19) 0.0062(19)
C1 0.040(2) 0.046(3) 0.048(3) 0.012(2) -0.005(2) -0.004(2)
C2 0.045(3) 0.041(3) 0.071(4) 0.014(2) -0.008(2) 0.002(2)
C3 0.039(3) 0.035(2) 0.083(4) 0.008(2) -0.009(2) 0.009(2)
C4 0.040(2) 0.038(2) 0.066(3) -0.004(2) 0.004(2) 0.006(2)
C5 0.028(2) 0.032(2) 0.051(3) -0.0033(19) 0.0009(18) -0.0071(17)
C6 0.030(2) 0.032(2) 0.044(2) -0.0059(18) 0.0051(18) -0.0019(17)
C7 0.031(2) 0.035(2) 0.034(2) 0.0031(17) 0.0033(17) -0.0019(17)
C8 0.030(2) 0.043(2) 0.030(2) 0.0017(18) 0.0047(17) 0.0003(18)
C9 0.052(3) 0.057(3) 0.035(2) 0.002(2) 0.005(2) 0.011(2)
C10 0.039(2) 0.055(3) 0.043(3) 0.006(2) 0.000(2) 0.006(2)
C11 0.075(4) 0.077(4) 0.051(3) 0.011(3) -0.002(3) 0.016(3)
C12 0.034(2) 0.037(2) 0.051(3) 0.008(2) -0.0022(19) -0.0028(18)
C13 0.042(3) 0.041(3) 0.066(3) 0.007(2) -0.010(2) 0.008(2)
C14 0.052(3) 0.042(3) 0.087(4) 0.003(3) -0.014(3) 0.013(2)
C15 0.049(3) 0.041(3) 0.080(4) -0.014(3) -0.004(3) 0.008(2)
C16 0.045(3) 0.033(2) 0.066(3) -0.008(2) 0.000(2) 0.003(2)
N20 0.28(2) 0.186(15) 0.100(8) 0.000 0.000 0.184(16)
C20 0.18(3) 0.20(3) 0.51(7) 0.000 0.000 0.03(2)
C21 0.036(6) 0.071(9) 0.56(7) 0.000 0.000 -0.013(6)
N100 0.095(7) 0.31(2) 0.102(7) -0.007(10) -0.028(6) 0.058(10)
O100 0.157(8) 0.302(13) 0.144(7) -0.023(7) -0.035(6) 0.076(9)
O101 0.264(12) 0.069(4) 0.231(11) -0.034(5) 0.130(9) -0.030(5)
O102 0.163(9) 0.350(19) 0.223(13) 0.039(12) -0.074(9) -0.051(11)

loop_
_atom_type_symbol
_atom_type_description
_atom_type_scat_dispersion_real
_atom_type_scat_dispersion_imag
_atom_type_scat_source
C C 0.0033 0.0016 'International Tables Vol C Tables 4.2.6.8 and 6.1.1.4'
H H 0.0000 0.0000 'International Tables Vol C Tables 4.2.6.8 and 6.1.1.4'
N N 0.0061 0.0033 'International Tables Vol C Tables 4.2.6.8 and 6.1.1.4'
O O 0.0106 0.0060 'International Tables Vol C Tables 4.2.6.8 and 6.1.1.4'
Ni Ni 0.3393 1.1124 'International Tables Vol C Tables 4.2.6.8 and 6.1.1.4'

loop_
_geom_angle_atom_site_label_1
_geom_angle_atom_site_label_2
_geom_angle_atom_site_label_3
_geom_angle
_geom_angle_site_symmetry_1
_geom_angle_site_symmetry_3
N4 Ni1 N2 174.16(14) 15_665 .
N4 Ni1 O1 105.69(12) 15_665 .
N2 Ni1 O1 77.47(12) . .
N4 Ni1 N1 99.22(14) 15_665 .
N2 Ni1 N1 77.37(14) . .
O1 Ni1 N1 154.77(12) . .
N4 Ni1 N6 74.57(14) 15_665 15_665
N2 Ni1 N6 110.35(14) . 15_665
O1 Ni1 N6 94.09(11) . 15_665
N1 Ni1 N6 96.34(13) . 15_665
N4 Ni1 O1 72.33(12) 15_665 15_665
N2 Ni1 O1 102.84(12) . 15_665
O1 Ni1 O1 92.30(14) . 15_665
N1 Ni1 O1 91.44(11) . 15_665
N6 Ni1 O1 146.80(12) 15_665 15_665
C7 O1 Ni1 109.3(2) . .
C7 O1 Ni1 112.9(2) . 12_756
Ni1 O1 Ni1 137.82(12) . 12_756
C5 N1 C1 118.3(4) . .
C5 N1 Ni1 113.4(3) . .
C1 N1 Ni1 128.2(3) . .
C6 N2 N3 119.8(4) . .
C6 N2 Ni1 121.3(3) . .
N3 N2 Ni1 118.8(3) . .
C7 N3 N2 108.9(3) . .
C8 N4 N5 109.4(3) . .
C8 N4 Ni1 127.1(3) . 12_756
N5 N4 Ni1 122.9(3) . 12_756
N4 N5 C10 108.8(3) . .
N4 N5 C12 114.0(3) . .
C10 N5 C12 137.2(4) . .
C16 N6 C12 118.6(4) . .
C16 N6 Ni1 127.1(3) . 12_756
C12 N6 Ni1 114.3(3) . 12_756
C6 N7 H7A 120.0 . .
C6 N7 H7B 120.0 . .
H7A N7 H7B 120.0 . .
N1 C1 C2 122.9(5) . .
N1 C1 H1 118.6 . .
C2 C1 H1 118.6 . .
C3 C2 C1 118.3(5) . .
C3 C2 H2 120.9 . .
C1 C2 H2 120.9 . .
C2 C3 C4 120.4(4) . .
C2 C3 H3 119.8 . .
C4 C3 H3 119.8 . .
C5 C4 C3 118.3(5) . .
C5 C4 H4 120.8 . .
C3 C4 H4 120.8 . .
N1 C5 C4 121.7(4) . .
N1 C5 C6 114.2(4) . .
C4 C5 C6 124.0(4) . .
N2 C6 N7 124.5(4) . .
N2 C6 C5 113.6(4) . .
N7 C6 C5 121.9(4) . .
O1 C7 N3 125.4(4) . .
O1 C7 C8 115.0(3) . .
N3 C7 C8 119.7(4) . .
N4 C8 C9 108.5(4) . .
N4 C8 C7 112.2(3) . .
C9 C8 C7 139.3(4) . .
C10 C9 C8 107.6(4) . .
C10 C9 H9 126.2 . .
C8 C9 H9 126.2 . .
C9 C10 N5 105.7(4) . .
C9 C10 C11 130.0(5) . .
N5 C10 C11 124.3(4) . .
C10 C11 H11A 109.5 . .
C10 C11 H11B 109.5 . .
H11A C11 H11B 109.5 . .
C10 C11 H11C 109.5 . .
H11A C11 H11C 109.5 . .
H11B C11 H11C 109.5 . .
N6 C12 C13 122.2(4) . .
N6 C12 N5 113.9(4) . .
C13 C12 N5 124.0(4) . .
C14 C13 C12 117.8(5) . .
C14 C13 H13 121.1 . .
C12 C13 H13 121.1 . .
C15 C14 C13 121.2(5) . .
C15 C14 H14 119.4 . .
C13 C14 H14 119.4 . .
C14 C15 C16 118.2(5) . .
C14 C15 H15 120.9 . .
C16 C15 H15 120.9 . .
N6 C16 C15 122.1(5) . .
N6 C16 H16 118.9 . .
C15 C16 H16 118.9 . .
H1W1 O1W H2W1 107.7 . .
N20 C21 C20 180.000(6) . .
O101 N100 O100 127(2) . .
O101 N100 O102 112.7(15) . .
O100 N100 O102 119.4(19) . .

loop_
_geom_bond_atom_site_label_1
_geom_bond_atom_site_label_2
_geom_bond_distance
_geom_bond_site_symmetry_2
Ni1 N4 1.936(3) 15_665
Ni1 N2 1.958(4) .
Ni1 O1 2.079(3) .
Ni1 N1 2.115(3) .
Ni1 N6 2.177(3) 15_665
Ni1 O1 2.280(3) 15_665
O1 C7 1.299(5) .
O1 Ni1 2.280(3) 12_756
N1 C5 1.339(6) .
N1 C1 1.346(5) .
N2 C6 1.293(5) .
N2 N3 1.382(5) .
N3 C7 1.315(5) .
N4 C8 1.298(5) .
N4 N5 1.352(5) .
N4 Ni1 1.936(3) 12_756
N5 C10 1.388(6) .
N5 C12 1.403(6) .
N6 C16 1.327(6) .
N6 C12 1.349(6) .
N6 Ni1 2.177(3) 12_756
N7 C6 1.335(6) .
N7 H7A 0.8600 .
N7 H7B 0.8600 .
C1 C2 1.389(7) .
C1 H1 0.9300 .
C2 C3 1.346(7) .
C2 H2 0.9300 .
C3 C4 1.393(7) .
C3 H3 0.9300 .
C4 C5 1.391(6) .
C4 H4 0.9300 .
C5 C6 1.480(6) .
C7 C8 1.465(6) .
C8 C9 1.402(6) .
C9 C10 1.364(6) .
C9 H9 0.9300 .
C10 C11 1.486(7) .
C11 H11A 0.9600 .
C11 H11B 0.9600 .
C11 H11C 0.9600 .
C12 C13 1.395(6) .
C13 C14 1.368(7) .
C13 H13 0.9300 .
C14 C15 1.353(8) .
C14 H14 0.9300 .
C15 C16 1.407(7) .
C15 H15 0.9300 .
C16 H16 0.9300 .
O1W H1W1 0.8500 .
O1W H2W1 0.8500 .
N20 C21 0.82(5) .
C20 C21 1.47(5) .
N100 O101 1.068(15) .
N100 O100 1.149(12) .
N100 O102 1.243(18) .
